data_1560481
loop_
_publ_author_name
'Huang, Quan'
'Guo, Qiang'
'Lan, Jingbo'
'Su, Rongchuan'
'Ran, You'
'Yang, Yudong'
'Bin, Zhengyang'
'You, Jingsong'

_publ_section_title
;
 Mechanically induced single-molecule white-light emission of
 excited-state intramolecular proton transfer (ESIPT) materials
;
_journal_issue 5
_journal_name_full 'Materials Horizons'
_journal_page_first 1499
_journal_page_last 1508
_journal_paper_doi 10.1039/D0MH02032J
_journal_volume 8
_journal_year 2021
_chemical_formula_moiety 'C H2 Cl2, C42 H32 N2 O2'
_chemical_formula_sum 'C43 H34 Cl2 N2 O2'
_chemical_formula_weight 681.62
_space_group_crystal_system monoclinic
_space_group_IT_number 14
_space_group_name_Hall '-P 2ybc'
_space_group_name_H-M_alt 'P 1 21/c 1'
_atom_sites_solution_hydrogens mixed
_atom_sites_solution_primary direct
_audit_creation_date 2019-10-28
_audit_creation_method
;
Olex2 1.2
(compiled 2016.02.19 svn.r3266 for OlexSys, GUI svn.r5155)
;
_audit_update_record
;
2020-04-26 deposited with the CCDC.	2021-02-18 downloaded from the CCDC.
;
_cell_angle_alpha 90
_cell_angle_beta 98.024(3)
_cell_angle_gamma 90
_cell_formula_units_Z 4
_cell_length_a 8.09943(19)
_cell_length_b 31.2756(9)
_cell_length_c 13.9351(5)
_cell_measurement_reflns_used 5867
_cell_measurement_temperature 294.1(3)
_cell_measurement_theta_max 71.5700
_cell_measurement_theta_min 4.2650
_cell_volume 3495.40(18)
_computing_cell_refinement 'CrysAlisPro 1.171.39.46e (Rigaku OD, 2018)'
_computing_data_collection 'CrysAlisPro 1.171.39.46e (Rigaku OD, 2018)'
_computing_data_reduction 'CrysAlisPro 1.171.39.46e (Rigaku OD, 2018)'
_computing_molecular_graphics 'Olex2 (Dolomanov et al., 2009)'
_computing_publication_material 'Olex2 (Dolomanov et al., 2009)'
_computing_structure_refinement 'ShelXL (Sheldrick, 2015)'
_computing_structure_solution 'ShelXT (Sheldrick, 2015)'
_diffrn_ambient_environment air
_diffrn_ambient_temperature 294.1(3)
_diffrn_detector 'CCD plate'
_diffrn_detector_area_resol_mean 15.9595
_diffrn_detector_type EosS2
_diffrn_measured_fraction_theta_full 0.992
_diffrn_measured_fraction_theta_max 0.970
_diffrn_measurement_details
;
List of Runs (angles in degrees, time in seconds):

  # Type    Start    End  Width  t~exp~   \w     \q     \k     \f   Frames
#--------------------------------------------------------------------------
  1  \w    -55.00  33.00   1.00    2.81    --  -36.42  38.00 150.00   88
  2  \w    -53.00  31.00   1.00    2.81    --  -36.42  57.00  30.00   84
  3  \w    -55.00  33.00   1.00    2.81    --  -36.42  38.00-180.00   88
  4  \w     23.00  90.00   1.00    2.81    --   36.42-125.00 -30.00   67
  5  \w     23.00  90.00   1.00    2.81    --   36.42-125.00 150.00   67
  6  \w      1.00  75.00   1.00    2.81    --   36.42 -99.00 -30.00   74
  7  \w     20.00 104.00   1.00    2.81    --   36.42  57.00  90.00   84
  8  \w     88.00 173.00   1.00   11.27    --  106.21  61.00 -60.00   85
  9  \w     88.00 173.00   1.00   11.27    --  106.21  61.00  60.00   85
 10  \w     38.00 124.00   1.00   11.27    --  106.21 -45.00   0.00   86
 11  \w     39.00 133.00   1.00   11.27    --  106.21 -77.00-180.00   94
 12  \w     39.00 124.00   1.00   11.27    --  106.21 -61.00 -60.00   85
 13  \w     83.00 109.00   1.00   11.27    --  106.21 -94.00-150.00   26
 14  \w     39.00 102.00   1.00   11.27    --  106.21 -94.00-180.00   63
 15  \w    128.00 170.00   1.00   11.27    --  106.21  61.00 150.00   42
;
_diffrn_measurement_device 'four-circle diffractometer'
_diffrn_measurement_device_type 'New Gemini, Dual, Cu at home/near, EosS2'
_diffrn_measurement_method '\w scans'
_diffrn_orient_matrix_type 'CrysAlisPro convention (1999,Acta A55,543-557)'
_diffrn_orient_matrix_UB_11 0.0217282000
_diffrn_orient_matrix_UB_12 -0.0288490000
_diffrn_orient_matrix_UB_13 -0.0869711000
_diffrn_orient_matrix_UB_21 0.0409594000
_diffrn_orient_matrix_UB_22 -0.0381758000
_diffrn_orient_matrix_UB_23 0.0691397000
_diffrn_orient_matrix_UB_31 -0.1863501000
_diffrn_orient_matrix_UB_32 -0.0117470000
_diffrn_orient_matrix_UB_33 -0.0110336000
_diffrn_radiation_monochromator graphite
_diffrn_radiation_probe x-ray
_diffrn_radiation_type CuK\a
_diffrn_radiation_wavelength 1.54184
_diffrn_reflns_av_R_equivalents 0.0438
_diffrn_reflns_av_unetI/netI 0.0378
_diffrn_reflns_Laue_measured_fraction_full 0.992
_diffrn_reflns_Laue_measured_fraction_max 0.970
_diffrn_reflns_limit_h_max 6
_diffrn_reflns_limit_h_min -9
_diffrn_reflns_limit_k_max 38
_diffrn_reflns_limit_k_min -37
_diffrn_reflns_limit_l_max 17
_diffrn_reflns_limit_l_min -16
_diffrn_reflns_number 17699
_diffrn_reflns_point_group_measured_fraction_full 0.992
_diffrn_reflns_point_group_measured_fraction_max 0.970
_diffrn_reflns_theta_full 67.684
_diffrn_reflns_theta_max 71.684
_diffrn_reflns_theta_min 3.501
_diffrn_source 'fine-focus sealed X-ray tube'
_diffrn_source_type 'Enhance (Cu) X-ray Source'
_exptl_absorpt_coefficient_mu 1.982
_exptl_absorpt_correction_T_max 1.00000
_exptl_absorpt_correction_T_min 0.54640
_exptl_absorpt_correction_type multi-scan
_exptl_absorpt_process_details
;
CrysAlisPro 1.171.39.46e (Rigaku Oxford Diffraction, 2018)
Empirical absorption correction using spherical harmonics,
 implemented in SCALE3 ABSPACK scaling algorithm.
;
_exptl_crystal_colour 'clear light colourless'
_exptl_crystal_colour_lustre clear
_exptl_crystal_colour_modifier light
_exptl_crystal_colour_primary colourless
_exptl_crystal_density_diffrn 1.295
_exptl_crystal_description plate
_exptl_crystal_F_000 1424
_exptl_crystal_size_max 0.6
_exptl_crystal_size_mid 0.4
_exptl_crystal_size_min 0.1
_refine_diff_density_max 0.486
_refine_diff_density_min -0.533
_refine_diff_density_rms 0.061
_refine_ls_extinction_method none
_refine_ls_goodness_of_fit_ref 1.025
_refine_ls_hydrogen_treatment constr
_refine_ls_matrix_type full
_refine_ls_number_parameters 445
_refine_ls_number_reflns 6615
_refine_ls_number_restraints 0
_refine_ls_restrained_S_all 1.025
_refine_ls_R_factor_all 0.0780
_refine_ls_R_factor_gt 0.0662
_refine_ls_shift/su_max 0.000
_refine_ls_shift/su_mean 0.000
_refine_ls_structure_factor_coef Fsqd
_refine_ls_weighting_details 'w=1/[\s^2^(Fo^2^)+(0.1242P)^2^+0.8833P] where P=(Fo^2^+2Fc^2^)/3'
_refine_ls_weighting_scheme calc
_refine_ls_wR_factor_gt 0.1847
_refine_ls_wR_factor_ref 0.2029
_reflns_Friedel_coverage 0.000
_reflns_number_gt 5311
_reflns_number_total 6615
_reflns_threshold_expression 'I > 2\s(I)'
_cod_data_source_file d0mh02032j2.cif
_cod_data_source_block yjs-hq-tpaw
_cod_depositor_comments 'Adding full bibliography for 1560481--1560482.cif.'
_cod_database_code 1560481
_shelx_space_group_comment
;
The symmetry employed for this shelxl refinement is uniquely defined
by the following loop, which should always be used as a source of
symmetry information in preference to the above space-group names.
They are only intended as comments.
;
_reflns_odcompleteness_completeness 99.23
_reflns_odcompleteness_iscentric 1
_reflns_odcompleteness_theta 66.97
_olex2_refinement_description
;
1. Fixed Uiso
 At 1.2 times of:
  All C(H) groups, All C(H,H) groups, All O(H) groups
 At 1.5 times of:
  All C(H,H,H) groups
2.a Rotating group:
 O004(H004)
2.b Secondary CH2 refined with riding coordinates:
 C01D(H01J,H01K)
2.c Aromatic/amide H refined with riding coordinates:
 C008(H008), C00E(H00E), C00I(H00I), C00J(H00J), C00K(H00K), C00O(H00O),
 C00R(H00R), C00S(H00S), C00U(H00U), C00V(H00V), C00W(H00W), C00X(H00X),
 C00Y(H00Y), C00Z(H00Z), C010(H010), C012(H012), C014(H014), C015(H015),
 C016(H016), C017(H017), C018(H018), C019(H019), C01A(H01G), C01B(H01H),
 C01C(H01I)
2.d Idealised Me refined as rotating group:
 C011(H01A,H01B,H01C), C013(H01D,H01E,H01F)
;
_shelx_shelxl_version_number 2014/7
_olex2_date_sample_data_collection 2019-10-28
_olex2_submission_special_instructions 'No special instructions were received'
_oxdiff_exptl_absorpt_empirical_details
;
Empirical correction (ABSPACK) includes:
- Absorption correction using spherical harmonics
- Frame scaling
- Detector area scaling
;
_oxdiff_exptl_absorpt_empirical_full_max 1.757
_oxdiff_exptl_absorpt_empirical_full_min 0.670

loop_
_space_group_symop_operation_xyz
'x, y, z'
'-x, y+1/2, -z+1/2'
'-x, -y, -z'
'x, -y-1/2, z-1/2'

loop_
_atom_site_label
_atom_site_type_symbol
_atom_site_fract_x
_atom_site_fract_y
_atom_site_fract_z
_atom_site_U_iso_or_equiv
_atom_site_adp_type
_atom_site_occupancy
_atom_site_site_symmetry_order
_atom_site_calc_flag
_atom_site_refinement_flags_posn
_atom_site_refinement_flags_adp
_atom_site_refinement_flags_occupancy
_atom_site_disorder_assembly
_atom_site_disorder_group
Cl00 Cl 0.82423(10) 0.47079(3) 0.54806(6) 0.0773(3) Uani 1 1 d . . . . .
Cl1 Cl 0.79694(12) 0.50796(4) 0.73669(10) 0.1117(4) Uani 1 1 d . . . . .
O003 O 0.62500(19) 0.51016(5) 0.12647(11) 0.0457(4) Uani 1 1 d . . . . .
O004 O 0.7294(3) 0.58886(8) -0.10190(16) 0.0741(6) Uani 1 1 d . . . . .
H004 H 0.7686 0.5640 -0.0843 0.089 Uiso 1 1 d GR . . . .
N005 N -0.2107(3) 0.66384(6) 0.24872(16) 0.0512(5) Uani 1 1 d . . . . .
N006 N 0.7840(3) 0.52092(7) 0.01161(16) 0.0545(5) Uani 1 1 d . . . . .
C007 C 0.6565(3) 0.53432(7) 0.05083(16) 0.0441(5) Uani 1 1 d . . . . .
C008 C 0.8713(3) 0.41453(7) 0.21898(17) 0.0457(5) Uani 1 1 d . . . . .
H008 H 0.9465 0.4132 0.1744 0.055 Uiso 1 1 calc R . . . .
C009 C 0.5570(3) 0.57187(7) 0.02170(16) 0.0440(5) Uani 1 1 d . . . . .
C00A C 0.3300(3) 0.62041(8) 0.04379(17) 0.0462(5) Uani 1 1 d . . . . .
C00B C 0.7489(3) 0.44685(7) 0.21167(17) 0.0457(5) Uani 1 1 d . . . . .
C00C C -0.0792(3) 0.65346(7) 0.19584(17) 0.0457(5) Uani 1 1 d . . . . .
C00D C 0.8788(3) 0.38508(7) 0.29221(17) 0.0459(5) Uani 1 1 d . . . . .
C00E C 0.4220(3) 0.58343(7) 0.06815(16) 0.0437(5) Uani 1 1 d . . . . .
H00E H 0.3924 0.5659 0.1169 0.052 Uiso 1 1 calc R . . . .
C00F C 0.7466(3) 0.47859(8) 0.13601(17) 0.0458(5) Uani 1 1 d . . . . .
C00G C 0.1876(3) 0.63206(7) 0.09486(17) 0.0458(5) Uani 1 1 d . . . . .
C00H C -0.3066(3) 0.70142(7) 0.22868(19) 0.0494(5) Uani 1 1 d . . . . .
C00I C -0.0523(3) 0.61128(8) 0.16944(19) 0.0501(5) Uani 1 1 d . . . . .
H00I H -0.1242 0.5899 0.1845 0.060 Uiso 1 1 calc R . . . .
C00J C 0.0284(3) 0.68478(7) 0.17047(19) 0.0513(6) Uani 1 1 d . . . . .
H00J H 0.0129 0.7131 0.1875 0.062 Uiso 1 1 calc R . . . .
C00K C 0.0799(3) 0.60096(7) 0.12126(18) 0.0499(5) Uani 1 1 d . . . . .
H00K H 0.0974 0.5725 0.1061 0.060 Uiso 1 1 calc R . . . .
C00L C 0.7643(3) 0.38631(8) 0.35909(17) 0.0485(5) Uani 1 1 d . . . . .
C00M C -0.2754(3) 0.63156(7) 0.30540(17) 0.0461(5) Uani 1 1 d . . . . .
C00N C 0.8047(3) 0.35180(8) 0.42951(18) 0.0528(6) Uani 1 1 d . . . . .
C00O C 0.1586(3) 0.67433(8) 0.1201(2) 0.0515(6) Uani 1 1 d . . . . .
H00O H 0.2280 0.6959 0.1029 0.062 Uiso 1 1 calc R . . . .
C00P C 0.6008(3) 0.59790(9) -0.05234(18) 0.0537(6) Uani 1 1 d . . . . .
C00Q C 1.0018(3) 0.34809(8) 0.31494(18) 0.0511(5) Uani 1 1 d . . . . .
C00R C 0.6406(3) 0.41763(9) 0.3510(2) 0.0563(6) Uani 1 1 d . . . . .
H00R H 0.5626 0.4182 0.3940 0.068 Uiso 1 1 calc R . . . .
C00S C -0.4439(3) 0.62167(9) 0.2902(2) 0.0559(6) Uani 1 1 d . . . . .
H00S H -0.5159 0.6370 0.2449 0.067 Uiso 1 1 calc R . . . .
C00T C 0.9420(3) 0.32954(8) 0.40534(19) 0.0532(6) Uani 1 1 d . . . . .
C00U C 0.3788(3) 0.64596(9) -0.02997(19) 0.0555(6) Uani 1 1 d . . . . .
H00U H 0.3207 0.6711 -0.0470 0.067 Uiso 1 1 calc R . . . .
C00V C 0.6354(3) 0.44772(9) 0.27833(19) 0.0541(6) Uani 1 1 d . . . . .
H00V H 0.5546 0.4690 0.2736 0.065 Uiso 1 1 calc R . . . .
C00W C 0.8418(3) 0.48572(9) 0.06579(19) 0.0543(6) Uani 1 1 d . . . . .
H00W H 0.9334 0.4693 0.0553 0.065 Uiso 1 1 calc R . . . .
C00X C -0.3461(3) 0.71728(9) 0.1353(2) 0.0612(7) Uani 1 1 d . . . . .
H00X H -0.3062 0.7038 0.0836 0.073 Uiso 1 1 calc R . . . .
C00Y C 0.5093(3) 0.63506(10) -0.0777(2) 0.0612(7) Uani 1 1 d . . . . .
H00Y H 0.5372 0.6524 -0.1272 0.073 Uiso 1 1 calc R . . . .
C00Z C -0.1702(3) 0.60935(9) 0.3745(2) 0.0570(6) Uani 1 1 d . . . . .
H00Z H -0.0577 0.6164 0.3868 0.068 Uiso 1 1 calc R . . . .
C010 C -0.3686(4) 0.72190(9) 0.3044(2) 0.0646(7) Uani 1 1 d . . . . .
H010 H -0.3414 0.7117 0.3674 0.077 Uiso 1 1 calc R . . . .
C011 C 1.1822(3) 0.36441(10) 0.3355(2) 0.0642(7) Uani 1 1 d . . . . .
H01A H 1.2137 0.3767 0.2776 0.096 Uiso 1 1 calc GR . . . .
H01B H 1.2553 0.3410 0.3562 0.096 Uiso 1 1 calc GR . . . .
H01C H 1.1904 0.3857 0.3856 0.096 Uiso 1 1 calc GR . . . .
C012 C 0.7308(4) 0.34027(11) 0.5098(2) 0.0662(7) Uani 1 1 d . . . . .
H012 H 0.6395 0.3553 0.5260 0.079 Uiso 1 1 calc R . . . .
C013 C 0.9865(4) 0.31551(9) 0.2322(2) 0.0674(7) Uani 1 1 d . . . . .
H01D H 0.8750 0.3044 0.2216 0.101 Uiso 1 1 calc GR . . . .
H01E H 1.0638 0.2925 0.2490 0.101 Uiso 1 1 calc GR . . . .
H01F H 1.0111 0.3292 0.1742 0.101 Uiso 1 1 calc GR . . . .
C014 C 1.0055(4) 0.29514(10) 0.4614(2) 0.0677(7) Uani 1 1 d . . . . .
H014 H 1.0965 0.2799 0.4455 0.081 Uiso 1 1 calc R . . . .
C015 C -0.5050(4) 0.58921(10) 0.3418(2) 0.0690(8) Uani 1 1 d . . . . .
H015 H -0.6183 0.5829 0.3317 0.083 Uiso 1 1 calc R . . . .
C016 C -0.2333(4) 0.57649(10) 0.4253(2) 0.0700(8) Uani 1 1 d . . . . .
H016 H -0.1624 0.5614 0.4715 0.084 Uiso 1 1 calc R . . . .
C017 C -0.4001(4) 0.56602(10) 0.4083(2) 0.0722(8) Uani 1 1 d . . . . .
H017 H -0.4412 0.5435 0.4414 0.087 Uiso 1 1 calc R . . . .
C018 C -0.4455(4) 0.75336(11) 0.1198(3) 0.0794(10) Uani 1 1 d . . . . .
H018 H -0.4700 0.7644 0.0575 0.095 Uiso 1 1 calc R . . . .
C019 C 0.9320(5) 0.28390(12) 0.5407(3) 0.0796(9) Uani 1 1 d . . . . .
H019 H 0.9747 0.2610 0.5789 0.096 Uiso 1 1 calc R . . . .
C01A C 0.7954(4) 0.30602(12) 0.5652(2) 0.0775(9) Uani 1 1 d . . . . .
H01G H 0.7472 0.2977 0.6191 0.093 Uiso 1 1 calc R . . . .
C01B C -0.4703(4) 0.75721(10) 0.2870(3) 0.0819(10) Uani 1 1 d . . . . .
H01H H -0.5132 0.7703 0.3381 0.098 Uiso 1 1 calc R . . . .
C01C C -0.5086(4) 0.77319(11) 0.1953(3) 0.0883(12) Uani 1 1 d . . . . .
H01I H -0.5765 0.7972 0.1839 0.106 Uiso 1 1 calc R . . . .
C01D C 0.9272(4) 0.49221(15) 0.6560(3) 0.0926(12) Uani 1 1 d . . . . .
H01J H 1.0042 0.4710 0.6870 0.111 Uiso 1 1 calc R . . . .
H01K H 0.9922 0.5167 0.6406 0.111 Uiso 1 1 calc R . . . .

loop_
_atom_site_aniso_label
_atom_site_aniso_U_11
_atom_site_aniso_U_22
_atom_site_aniso_U_33
_atom_site_aniso_U_23
_atom_site_aniso_U_13
_atom_site_aniso_U_12
Cl00 0.0657(5) 0.0851(5) 0.0798(5) 0.0019(4) 0.0054(4) -0.0192(4)
Cl1 0.0724(6) 0.1263(9) 0.1417(10) -0.0594(7) 0.0334(6) -0.0157(5)
O003 0.0372(7) 0.0477(8) 0.0534(9) -0.0058(7) 0.0101(6) 0.0063(6)
O004 0.0681(13) 0.0933(15) 0.0687(12) 0.0157(11) 0.0366(10) 0.0229(11)
N005 0.0479(11) 0.0446(10) 0.0644(12) 0.0056(9) 0.0195(9) 0.0100(8)
N006 0.0429(10) 0.0650(12) 0.0575(12) -0.0021(10) 0.0143(9) 0.0101(9)
C007 0.0348(10) 0.0514(12) 0.0460(11) -0.0092(9) 0.0049(8) -0.0001(9)
C008 0.0401(11) 0.0459(11) 0.0528(12) -0.0090(9) 0.0120(9) 0.0011(9)
C009 0.0373(10) 0.0509(12) 0.0438(11) -0.0069(9) 0.0051(8) 0.0017(9)
C00A 0.0392(11) 0.0515(12) 0.0477(12) -0.0061(9) 0.0054(9) 0.0033(9)
C00B 0.0387(11) 0.0457(11) 0.0529(12) -0.0104(9) 0.0069(9) -0.0001(9)
C00C 0.0392(11) 0.0452(11) 0.0533(12) -0.0012(9) 0.0080(9) 0.0057(9)
C00D 0.0400(11) 0.0468(11) 0.0519(12) -0.0117(9) 0.0092(9) -0.0007(9)
C00E 0.0386(11) 0.0470(11) 0.0460(11) -0.0042(9) 0.0073(8) 0.0002(9)
C00F 0.0330(10) 0.0487(11) 0.0554(12) -0.0104(10) 0.0056(9) 0.0034(9)
C00G 0.0386(10) 0.0472(12) 0.0509(12) -0.0025(9) 0.0046(9) 0.0040(9)
C00H 0.0374(11) 0.0421(11) 0.0692(15) 0.0007(10) 0.0097(10) 0.0047(9)
C00I 0.0465(12) 0.0425(11) 0.0625(14) -0.0051(10) 0.0123(10) -0.0047(9)
C00J 0.0483(12) 0.0370(10) 0.0704(15) -0.0020(10) 0.0147(11) 0.0051(9)
C00K 0.0482(12) 0.0418(11) 0.0604(14) -0.0079(10) 0.0102(10) 0.0033(10)
C00L 0.0433(12) 0.0528(12) 0.0500(12) -0.0097(10) 0.0090(9) -0.0042(10)
C00M 0.0461(12) 0.0414(11) 0.0520(12) -0.0044(9) 0.0113(9) 0.0046(9)
C00N 0.0501(13) 0.0575(13) 0.0513(13) -0.0083(11) 0.0085(10) -0.0102(11)
C00O 0.0447(12) 0.0426(11) 0.0689(15) 0.0025(10) 0.0137(11) -0.0006(9)
C00P 0.0455(12) 0.0693(15) 0.0475(12) -0.0020(11) 0.0115(10) 0.0047(11)
C00Q 0.0517(13) 0.0488(12) 0.0536(13) -0.0032(10) 0.0102(10) 0.0049(10)
C00R 0.0428(12) 0.0676(15) 0.0617(15) -0.0090(12) 0.0184(10) 0.0015(11)
C00S 0.0499(13) 0.0572(14) 0.0604(15) -0.0045(11) 0.0075(11) -0.0013(11)
C00T 0.0522(13) 0.0516(13) 0.0549(13) -0.0040(10) 0.0039(11) -0.0049(11)
C00U 0.0550(14) 0.0574(13) 0.0540(13) 0.0066(11) 0.0075(11) 0.0120(11)
C00V 0.0406(12) 0.0594(14) 0.0633(15) -0.0085(11) 0.0110(10) 0.0074(10)
C00W 0.0410(12) 0.0609(14) 0.0629(15) -0.0055(11) 0.0138(10) 0.0128(11)
C00X 0.0479(13) 0.0652(16) 0.0699(17) 0.0064(13) 0.0061(12) 0.0064(12)
C00Y 0.0611(15) 0.0700(17) 0.0550(14) 0.0122(12) 0.0168(12) 0.0077(13)
C00Z 0.0499(13) 0.0581(14) 0.0631(15) 0.0015(12) 0.0089(11) 0.0083(11)
C010 0.0661(17) 0.0505(14) 0.0811(19) -0.0048(13) 0.0240(14) 0.0096(12)
C011 0.0472(13) 0.0722(17) 0.0737(17) 0.0028(14) 0.0099(12) 0.0053(13)
C012 0.0609(16) 0.0788(19) 0.0602(16) -0.0048(14) 0.0130(12) -0.0122(14)
C013 0.086(2) 0.0559(15) 0.0617(16) -0.0084(12) 0.0137(14) 0.0146(14)
C014 0.0706(18) 0.0617(16) 0.0699(17) 0.0065(13) 0.0065(14) 0.0025(14)
C015 0.0598(16) 0.0656(16) 0.084(2) -0.0077(15) 0.0196(14) -0.0121(14)
C016 0.082(2) 0.0632(16) 0.0680(17) 0.0135(13) 0.0212(15) 0.0182(15)
C017 0.083(2) 0.0586(16) 0.082(2) 0.0087(14) 0.0362(16) -0.0012(15)
C018 0.0503(15) 0.078(2) 0.108(3) 0.0350(19) 0.0031(16) 0.0089(15)
C019 0.090(2) 0.0738(19) 0.0722(19) 0.0169(16) 0.0030(17) -0.0100(17)
C01A 0.079(2) 0.092(2) 0.0615(17) 0.0086(16) 0.0094(15) -0.0212(18)
C01B 0.079(2) 0.0503(15) 0.125(3) -0.0046(17) 0.043(2) 0.0140(15)
C01C 0.0602(18) 0.0605(17) 0.148(4) 0.023(2) 0.028(2) 0.0209(15)
C01D 0.0576(18) 0.124(3) 0.095(3) -0.024(2) 0.0044(17) 0.0018(19)

loop_
_atom_type_symbol
_atom_type_description
_atom_type_scat_dispersion_real
_atom_type_scat_dispersion_imag
_atom_type_scat_source
C C 0.0181 0.0091 'International Tables Vol C Tables 4.2.6.8 and 6.1.1.4'
H H 0.0000 0.0000 'International Tables Vol C Tables 4.2.6.8 and 6.1.1.4'
Cl Cl 0.3639 0.7018 'International Tables Vol C Tables 4.2.6.8 and 6.1.1.4'
N N 0.0311 0.0180 'International Tables Vol C Tables 4.2.6.8 and 6.1.1.4'
O O 0.0492 0.0322 'International Tables Vol C Tables 4.2.6.8 and 6.1.1.4'

loop_
_geom_angle_atom_site_label_1
_geom_angle_atom_site_label_2
_geom_angle_atom_site_label_3
_geom_angle
_geom_angle_site_symmetry_1
_geom_angle_site_symmetry_3
_geom_angle_publ_flag
C007 O003 C00F 105.30(17) . . ?
C00P O004 H004 108.7 . . ?
C00C N005 C00H 121.3(2) . . ?
C00C N005 C00M 119.18(19) . . ?
C00H N005 C00M 117.64(19) . . ?
C007 N006 C00W 104.8(2) . . ?
O003 C007 C009 120.92(19) . . ?
N006 C007 O003 113.2(2) . . ?
N006 C007 C009 125.8(2) . . ?
C00B C008 H008 120.2 . . ?
C00D C008 H008 120.2 . . ?
C00D C008 C00B 119.6(2) . . ?
C00E C009 C007 121.4(2) . . ?
C00E C009 C00P 119.2(2) . . ?
C00P C009 C007 119.3(2) . . ?
C00E C00A C00G 120.8(2) . . ?
C00E C00A C00U 117.2(2) . . ?
C00U C00A C00G 122.0(2) . . ?
C008 C00B C00F 118.8(2) . . ?
C00V C00B C008 119.2(2) . . ?
C00V C00B C00F 122.0(2) . . ?
C00I C00C N005 120.7(2) . . ?
C00J C00C N005 121.0(2) . . ?
C00J C00C C00I 118.2(2) . . ?
C008 C00D C00L 120.8(2) . . ?
C008 C00D C00Q 128.5(2) . . ?
C00L C00D C00Q 110.8(2) . . ?
C009 C00E H00E 119.0 . . ?
C00A C00E C009 122.0(2) . . ?
C00A C00E H00E 119.0 . . ?
O003 C00F C00B 119.7(2) . . ?
C00W C00F O003 106.5(2) . . ?
C00W C00F C00B 133.9(2) . . ?
C00K C00G C00A 120.9(2) . . ?
C00K C00G C00O 117.5(2) . . ?
C00O C00G C00A 121.6(2) . . ?
C00X C00H N005 122.0(2) . . ?
C010 C00H N005 118.7(2) . . ?
C010 C00H C00X 119.2(2) . . ?
C00C C00I H00I 119.6 . . ?
C00K C00I C00C 120.7(2) . . ?
C00K C00I H00I 119.6 . . ?
C00C C00J H00J 119.6 . . ?
C00O C00J C00C 120.8(2) . . ?
C00O C00J H00J 119.6 . . ?
C00G C00K H00K 119.2 . . ?
C00I C00K C00G 121.6(2) . . ?
C00I C00K H00K 119.2 . . ?
C00D C00L C00N 108.6(2) . . ?
C00R C00L C00D 119.9(2) . . ?
C00R C00L C00N 131.5(2) . . ?
C00S C00M N005 120.2(2) . . ?
C00Z C00M N005 120.3(2) . . ?
C00Z C00M C00S 119.5(2) . . ?
C00T C00N C00L 108.5(2) . . ?
C012 C00N C00L 130.6(3) . . ?
C012 C00N C00T 120.9(3) . . ?
C00G C00O H00O 119.4 . . ?
C00J C00O C00G 121.2(2) . . ?
C00J C00O H00O 119.4 . . ?
O004 C00P C009 123.1(2) . . ?
O004 C00P C00Y 117.5(2) . . ?
C00Y C00P C009 119.4(2) . . ?
C00D C00Q C011 111.2(2) . . ?
C00T C00Q C00D 100.7(2) . . ?
C00T C00Q C011 112.1(2) . . ?
C00T C00Q C013 111.5(2) . . ?
C013 C00Q C00D 111.4(2) . . ?
C013 C00Q C011 109.7(2) . . ?
C00L C00R H00R 120.4 . . ?
C00V C00R C00L 119.2(2) . . ?
C00V C00R H00R 120.4 . . ?
C00M C00S H00S 119.9 . . ?
C015 C00S C00M 120.2(3) . . ?
C015 C00S H00S 119.9 . . ?
C00N C00T C00Q 111.5(2) . . ?
C014 C00T C00N 119.9(3) . . ?
C014 C00T C00Q 128.7(3) . . ?
C00A C00U H00U 119.0 . . ?
C00Y C00U C00A 122.0(2) . . ?
C00Y C00U H00U 119.0 . . ?
C00B C00V H00V 119.3 . . ?
C00R C00V C00B 121.3(2) . . ?
C00R C00V H00V 119.3 . . ?
N006 C00W H00W 124.9 . . ?
C00F C00W N006 110.2(2) . . ?
C00F C00W H00W 124.9 . . ?
C00H C00X H00X 120.3 . . ?
C018 C00X C00H 119.3(3) . . ?
C018 C00X H00X 120.3 . . ?
C00P C00Y H00Y 119.9 . . ?
C00U C00Y C00P 120.2(2) . . ?
C00U C00Y H00Y 119.9 . . ?
C00M C00Z H00Z 120.2 . . ?
C00M C00Z C016 119.6(3) . . ?
C016 C00Z H00Z 120.2 . . ?
C00H C010 H010 119.8 . . ?
C01B C010 C00H 120.4(3) . . ?
C01B C010 H010 119.8 . . ?
C00Q C011 H01A 109.5 . . ?
C00Q C011 H01B 109.5 . . ?
C00Q C011 H01C 109.5 . . ?
H01A C011 H01B 109.5 . . ?
H01A C011 H01C 109.5 . . ?
H01B C011 H01C 109.5 . . ?
C00N C012 H012 120.7 . . ?
C01A C012 C00N 118.7(3) . . ?
C01A C012 H012 120.7 . . ?
C00Q C013 H01D 109.5 . . ?
C00Q C013 H01E 109.5 . . ?
C00Q C013 H01F 109.5 . . ?
H01D C013 H01E 109.5 . . ?
H01D C013 H01F 109.5 . . ?
H01E C013 H01F 109.5 . . ?
C00T C014 H014 120.5 . . ?
C019 C014 C00T 119.0(3) . . ?
C019 C014 H014 120.5 . . ?
C00S C015 H015 119.7 . . ?
C017 C015 C00S 120.6(3) . . ?
C017 C015 H015 119.7 . . ?
C00Z C016 H016 119.6 . . ?
C017 C016 C00Z 120.7(3) . . ?
C017 C016 H016 119.6 . . ?
C015 C017 C016 119.4(3) . . ?
C015 C017 H017 120.3 . . ?
C016 C017 H017 120.3 . . ?
C00X C018 H018 119.4 . . ?
C01C C018 C00X 121.1(3) . . ?
C01C C018 H018 119.4 . . ?
C014 C019 H019 119.3 . . ?
C014 C019 C01A 121.4(3) . . ?
C01A C019 H019 119.3 . . ?
C012 C01A C019 120.2(3) . . ?
C012 C01A H01G 119.9 . . ?
C019 C01A H01G 119.9 . . ?
C010 C01B H01H 119.7 . . ?
C01C C01B C010 120.6(3) . . ?
C01C C01B H01H 119.7 . . ?
C018 C01C H01I 120.4 . . ?
C01B C01C C018 119.2(3) . . ?
C01B C01C H01I 120.4 . . ?
Cl00 C01D H01J 108.7 . . ?
Cl00 C01D H01K 108.7 . . ?
Cl1 C01D Cl00 114.2(2) . . ?
Cl1 C01D H01J 108.7 . . ?
Cl1 C01D H01K 108.7 . . ?
H01J C01D H01K 107.6 . . ?

loop_
_geom_bond_atom_site_label_1
_geom_bond_atom_site_label_2
_geom_bond_distance
_geom_bond_site_symmetry_2
_geom_bond_publ_flag
Cl00 C01D 1.748(4) . ?
Cl1 C01D 1.718(4) . ?
O003 C007 1.350(3) . ?
O003 C00F 1.388(3) . ?
O004 H004 0.8615 . ?
O004 C00P 1.357(3) . ?
N005 C00C 1.415(3) . ?
N005 C00H 1.415(3) . ?
N005 C00M 1.426(3) . ?
N006 C007 1.303(3) . ?
N006 C00W 1.379(3) . ?
C007 C009 1.450(3) . ?
C008 H008 0.9300 . ?
C008 C00B 1.410(3) . ?
C008 C00D 1.370(4) . ?
C009 C00E 1.394(3) . ?
C009 C00P 1.398(4) . ?
C00A C00E 1.392(3) . ?
C00A C00G 1.483(3) . ?
C00A C00U 1.402(4) . ?
C00B C00F 1.446(4) . ?
C00B C00V 1.396(3) . ?
C00C C00I 1.395(3) . ?
C00C C00J 1.389(3) . ?
C00D C00L 1.404(3) . ?
C00D C00Q 1.531(3) . ?
C00E H00E 0.9300 . ?
C00F C00W 1.346(4) . ?
C00G C00K 1.390(3) . ?
C00G C00O 1.397(3) . ?
C00H C00X 1.387(4) . ?
C00H C010 1.387(4) . ?
C00I H00I 0.9300 . ?
C00I C00K 1.379(3) . ?
C00J H00J 0.9300 . ?
C00J C00O 1.384(3) . ?
C00K H00K 0.9300 . ?
C00L C00N 1.465(4) . ?
C00L C00R 1.395(4) . ?
C00M C00S 1.387(3) . ?
C00M C00Z 1.380(4) . ?
C00N C00T 1.393(4) . ?
C00N C012 1.389(4) . ?
C00O H00O 0.9300 . ?
C00P C00Y 1.397(4) . ?
C00Q C00T 1.526(4) . ?
C00Q C011 1.536(4) . ?
C00Q C013 1.530(4) . ?
C00R H00R 0.9300 . ?
C00R C00V 1.378(4) . ?
C00S H00S 0.9300 . ?
C00S C015 1.376(4) . ?
C00T C014 1.385(4) . ?
C00U H00U 0.9300 . ?
C00U C00Y 1.368(4) . ?
C00V H00V 0.9300 . ?
C00W H00W 0.9300 . ?
C00X H00X 0.9300 . ?
C00X C018 1.386(4) . ?
C00Y H00Y 0.9300 . ?
C00Z H00Z 0.9300 . ?
C00Z C016 1.386(4) . ?
C010 H010 0.9300 . ?
C010 C01B 1.379(4) . ?
C011 H01A 0.9600 . ?
C011 H01B 0.9600 . ?
C011 H01C 0.9600 . ?
C012 H012 0.9300 . ?
C012 C01A 1.380(5) . ?
C013 H01D 0.9600 . ?
C013 H01E 0.9600 . ?
C013 H01F 0.9600 . ?
C014 H014 0.9300 . ?
C014 C019 1.373(5) . ?
C015 H015 0.9300 . ?
C015 C017 1.373(5) . ?
C016 H016 0.9300 . ?
C016 C017 1.378(5) . ?
C017 H017 0.9300 . ?
C018 H018 0.9300 . ?
C018 C01C 1.379(6) . ?
C019 H019 0.9300 . ?
C019 C01A 1.388(5) . ?
C01A H01G 0.9300 . ?
C01B H01H 0.9300 . ?
C01B C01C 1.367(6) . ?
C01C H01I 0.9300 . ?
C01D H01J 0.9700 . ?
C01D H01K 0.9700 . ?
